data_4119421
loop_
_publ_author_name
'Chinmayee V. Subban'
'Mohamed Ati'
'Gwena\"elle Rousse'
'Artem M. Abakumov'
'Gustaaf Van Tendeloo'
'Rapha\"el Janot'
'Jean-Marie Tarascon'

_publ_section_title
;
 Preparation, Structure, and Electrochemistry of Layered Polyanionic
 Hydroxysulfates: LiMSO4OH (M = Fe, Co, Mn) Electrodes for Li-Ion
 Batteries
;
_journal_name_full 'Journal of the American Chemical Society'
_journal_page_first 3653
_journal_page_last 3661
_journal_paper_doi 10.1021/ja3125492
_journal_volume 135
_journal_year 2013
_chemical_formula_sum 'Co H Li O5 S'
_space_group_IT_number 14
_symmetry_cell_setting monoclinic
_symmetry_space_group_name_Hall '-P 2ybc'
_symmetry_space_group_name_H-M 'P 1 21/c 1'
_cell_angle_alpha 90.00000
_cell_angle_beta 109.7000(6)
_cell_angle_gamma 90.00000
_cell_formula_units_Z 4
_cell_length_a 9.58423(8)
_cell_length_b 5.42606(4)
_cell_length_c 7.32399(6)
_cell_volume 358.588(5)
_computing_structure_refinement FULLPROF
_diffrn_radiation_type x-ray
_diffrn_source 'Co x-ray tube'
_pd_meas_2theta_range_inc 0.014963
_pd_meas_2theta_range_max 110.04026
_pd_meas_2theta_range_min 5.00000
_pd_meas_number_of_points 7021
_pd_proc_2theta_range_inc 0.014963
_pd_proc_2theta_range_max 109.9926
_pd_proc_2theta_range_min 4.9523
_pd_proc_ls_prof_R_factor 6.6274
_pd_proc_ls_prof_wR_expected 4.6035
_pd_proc_ls_prof_wR_factor 9.0517
_pd_proc_wavelength 1.788970
_refine_ls_number_parameters 63
_refine_ls_number_reflns 590
_refine_ls_number_restraints 0
_refine_ls_R_I_factor 3.5304
_cod_data_source_file ja3125492_si_003.cif
_cod_data_source_block LiCoSO4OH
_cod_original_cell_volume 358.589(5)
_cod_original_formula_sum 'Li Co S O5 H'
_cod_database_code 4119421
_pd_proc_ls_prof_cr_factor 11.6148
_pd_proc_ls_prof_cwr_factor 13.7125
_pd_proc_ls_prof_cwr_expected 6.9738
_pd_proc_ls_prof_chi2 3.8663
_pd_proc_ls_prof_echi2 4.0322

loop_
_symmetry_equiv_pos_as_xyz
x,y,z
-x,y+1/2,-z+1/2
-x,-y,-z
x,-y+1/2,z+1/2

loop_
_atom_site_label
_atom_site_fract_x
_atom_site_fract_y
_atom_site_fract_z
_atom_site_U_iso_or_equiv
_atom_site_occupancy
_atom_site_adp_type
_atom_site_type_symbol
CO 0.55401(18) 0.2646(3) 0.6222(2) 0.0071(5) 1.00000 Uiso CO
S 0.7928(3) 0.5610(5) 0.9872(4) 0.0049(8) 1.00000 Uiso S
O1 0.5677(6) 0.4230(8) 0.3653(8) 0.0003(9) 1.00000 Uiso O
O2 0.6569(6) 0.9445(10) 0.5364(8) 0.0003(9) 1.00000 Uiso O
O3 0.7608(6) 0.0538(12) 0.2974(8) 0.0003(9) 1.00000 Uiso O
O4 0.1596(6) 0.1813(9) 0.0136(7) 0.0003(9) 1.00000 Uiso O
O5 0.0951(7) 0.9129(9) 0.3645(8) 0.0003(9) 1.00000 Uiso O
Li 0.088(2) 0.944(3) 0.837(3) 0.01900 1.00000 Uiso Li
H 0.35607 0.03000 0.12182 0.01900 1.00000 Uiso H

loop_
_atom_type_symbol
_atom_type_scat_Cromer_Mann_a1
_atom_type_scat_Cromer_Mann_b1
_atom_type_scat_Cromer_Mann_a2
_atom_type_scat_Cromer_Mann_b2
_atom_type_scat_Cromer_Mann_a3
_atom_type_scat_Cromer_Mann_b3
_atom_type_scat_Cromer_Mann_a4
_atom_type_scat_Cromer_Mann_b4
_atom_type_scat_Cromer_Mann_c
_atom_type_scat_dispersion_real
_atom_type_scat_dispersion_imag
_atom_type_scat_source
co 12.28410 4.27910 7.34090 0.27840 4.00340 13.53590 2.34880 71.16920 1.01180 -2.46400 3.60800 International_Tables_for_Crystallography_Vol.C(1991)_Tables_6.1.1.4_and_6.1.1.5
s 6.90530 1.46790 5.20340 22.21510 1.43790 0.25360 1.58630 56.17200 0.86690 0.31900 0.55700 International_Tables_for_Crystallography_Vol.C(1991)_Tables_6.1.1.4_and_6.1.1.5
o 3.04850 13.27710 2.28680 5.70110 1.54630 0.32390 0.86700 32.90890 0.25080 0.04700 0.03200 International_Tables_for_Crystallography_Vol.C(1991)_Tables_6.1.1.4_and_6.1.1.5
li 1.12820 3.95460 0.75080 1.05240 0.61750 85.39050 0.46530 168.26100 0.03770 0.00100 0.00000 International_Tables_for_Crystallography_Vol.C(1991)_Tables_6.1.1.4_and_6.1.1.5
h 0.49300 10.51090 0.32291 26.12570 0.14019 3.14236 0.04081 57.79970 0.00304 0.00000 0.00000 International_Tables_for_Crystallography_Vol.C(1991)_Tables_6.1.1.4_and_6.1.1.5
